data_7007635
loop_
_publ_author_name
'Melnick, Jonathan G.'
'Parkin, Gerard'

_publ_section_title
;
 Methyl and arylchalcogenolate complexes of cadmium in a sulfur rich
 coordination environment: syntheses and structural characterization of
 the tris(2-mercapto-1-tert-butylimidazolyl)hydroborato cadmium
 complexes [Tm(Bu(t))]CdMe, and [Tm(Bu(t))]CdEAr (E = O, S, Se, Te) and
 analysis of the bonding in chalcogenolate compounds.
;
_journal_issue 35
_journal_name_full 'Dalton transactions (Cambridge, England : 2003)'
_journal_page_first 4207
_journal_page_last 4210
_journal_paper_doi 10.1039/b607916d
_journal_year 2006
_chemical_formula_sum 'C24 H42 B Cd N6 O0.5 S3'
_chemical_formula_weight 642.03
_chemical_name_systematic
;
?
;
_space_group_IT_number 2
_symmetry_cell_setting triclinic
_symmetry_space_group_name_Hall '-P 1'
_symmetry_space_group_name_H-M 'P -1'
_atom_sites_solution_hydrogens geom
_atom_sites_solution_primary direct
_atom_sites_solution_secondary difmap
_audit_creation_method SHELXL-97
_cell_angle_alpha 89.9760(10)
_cell_angle_beta 69.6970(10)
_cell_angle_gamma 64.5050(10)
_cell_formula_units_Z 2
_cell_length_a 10.8046(7)
_cell_length_b 12.3830(8)
_cell_length_c 14.3266(9)
_cell_measurement_reflns_used 5089
_cell_measurement_temperature 243(2)
_cell_measurement_theta_max 27.686
_cell_measurement_theta_min 2.575
_cell_volume 1597.35(18)
_computing_cell_refinement 'Bruker SMART'
_computing_data_collection 'Bruker SMART'
_computing_data_reduction 'Bruker SHELXTL'
_computing_molecular_graphics 'Bruker SHELXTL'
_computing_publication_material 'Bruker SHELXTL'
_computing_structure_refinement 'SHELXL-97 (Sheldrick, 1997)'
_computing_structure_solution 'SHELXS-97 (Sheldrick, 1990)'
_diffrn_ambient_temperature 243(2)
_diffrn_measured_fraction_theta_full 0.887
_diffrn_measured_fraction_theta_max 0.887
_diffrn_measurement_device_type 'CCD area detector'
_diffrn_measurement_method 'phi and omega scans'
_diffrn_radiation_monochromator graphite
_diffrn_radiation_source 'fine-focus sealed tube'
_diffrn_radiation_type MoK\a
_diffrn_radiation_wavelength 0.71073
_diffrn_reflns_av_R_equivalents 0.0170
_diffrn_reflns_av_sigmaI/netI 0.0304
_diffrn_reflns_limit_h_max 13
_diffrn_reflns_limit_h_min -14
_diffrn_reflns_limit_k_max 7
_diffrn_reflns_limit_k_min -16
_diffrn_reflns_limit_l_max 18
_diffrn_reflns_limit_l_min -15
_diffrn_reflns_number 10843
_diffrn_reflns_theta_full 28.12
_diffrn_reflns_theta_max 28.12
_diffrn_reflns_theta_min 1.54
_exptl_absorpt_coefficient_mu 0.904
_exptl_absorpt_correction_T_max 0.7732
_exptl_absorpt_correction_T_min 0.7138
_exptl_absorpt_correction_type empirical
_exptl_absorpt_process_details SADABS
_exptl_crystal_colour BLOCK
_exptl_crystal_density_diffrn 1.335
_exptl_crystal_density_method 'not measured'
_exptl_crystal_description COLORLESS
_exptl_crystal_F_000 666
_exptl_crystal_size_max 0.40
_exptl_crystal_size_mid 0.40
_exptl_crystal_size_min 0.30
_refine_diff_density_max 0.646
_refine_diff_density_min -0.421
_refine_diff_density_rms 0.049
_refine_ls_extinction_coef 0.0014(5)
_refine_ls_extinction_expression Fc^*^=kFc[1+0.001xFc^2^\l^3^/sin(2\q)]^-1/4^
_refine_ls_extinction_method SHELXL
_refine_ls_goodness_of_fit_ref 1.017
_refine_ls_hydrogen_treatment mixed
_refine_ls_matrix_type full
_refine_ls_number_parameters 360
_refine_ls_number_reflns 6931
_refine_ls_number_restraints 3
_refine_ls_restrained_S_all 1.017
_refine_ls_R_factor_all 0.0470
_refine_ls_R_factor_gt 0.0322
_refine_ls_shift/su_max 4.034
_refine_ls_shift/su_mean 0.083
_refine_ls_structure_factor_coef Fsqd
_refine_ls_weighting_details 'calc w=1/[\s^2^(Fo^2^)+(0.0462P)^2^+0.0000P] where P=(Fo^2^+2Fc^2^)/3'
_refine_ls_weighting_scheme calc
_refine_ls_wR_factor_gt 0.0785
_refine_ls_wR_factor_ref 0.0839
_reflns_number_gt 5352
_reflns_number_total 6931
_reflns_threshold_expression >2sigma(I)
_cod_data_source_file b607916d.txt
_cod_data_source_block tmmes10
_cod_depositor_comments
;
The following automatic conversions were performed:
'_symmetry_cell_setting' value 'Triclinic' changed to 'triclinic'
according to '/home/saulius/struct/CIF-dictionaries/cif_core.dic'
dictionary named 'cif_core.dic' version 2.4.1 from
2010-06-29.

'_exptl_absorpt_correction_type' value 'EMPIRICAL' changed to
'empirical' according to
'/home/saulius/struct/CIF-dictionaries/cif_core.dic' dictionary named
'cif_core.dic' version 2.4.1 from 2010-06-29.

Automatic conversion script
Id: cif_fix_enum 1527 2010-12-29 10:47:43Z saulius 
;
_cod_original_sg_symbol_H-M P-1
_cod_original_formula_sum 'C24 H42 B Cd N6 O0.50 S3'
_cod_database_code 7007635

loop_
_symmetry_equiv_pos_as_xyz
'x, y, z'
'-x, -y, -z'

loop_
_atom_site_label
_atom_site_type_symbol
_atom_site_fract_x
_atom_site_fract_y
_atom_site_fract_z
_atom_site_U_iso_or_equiv
_atom_site_adp_type
_atom_site_occupancy
_atom_site_symmetry_multiplicity
_atom_site_calc_flag
_atom_site_refinement_flags
_atom_site_disorder_assembly
_atom_site_disorder_group
Cd Cd 0.90200(2) 0.793143(17) 0.215516(14) 0.05417(9) Uani 1 1 d . . .
C1 C 0.7402(5) 0.8904(5) 0.1519(3) 0.0971(16) Uani 1 1 d . . .
H1A H 0.683(5) 0.970(4) 0.184(3) 0.110(14) Uiso 1 1 d . . .
H1B H 0.785(5) 0.888(4) 0.084(4) 0.132(16) Uiso 1 1 d . . .
H1C H 0.684(5) 0.844(4) 0.165(3) 0.120(19) Uiso 1 1 d . . .
S1 S 1.12268(9) 0.57878(6) 0.12056(5) 0.05972(19) Uani 1 1 d . . .
S2 S 0.82387(7) 0.73328(6) 0.39418(5) 0.04808(15) Uani 1 1 d . . .
S3 S 1.06969(8) 0.88058(6) 0.24300(5) 0.05363(17) Uani 1 1 d . . .
B B 1.2037(3) 0.6088(3) 0.3292(2) 0.0503(7) Uani 1 1 d . . .
H1 H 1.283(3) 0.556(2) 0.3597(17) 0.045(6) Uiso 1 1 d . . .
N11 N 1.1512(2) 0.51941(18) 0.29927(15) 0.0493(5) Uani 1 1 d . . .
N12 N 1.0528(3) 0.42453(19) 0.24310(16) 0.0585(6) Uani 1 1 d . . .
N21 N 1.0748(2) 0.71513(18) 0.41638(14) 0.0442(4) Uani 1 1 d . . .
N22 N 0.8689(2) 0.86492(18) 0.52355(14) 0.0440(4) Uani 1 1 d . . .
N31 N 1.2842(2) 0.65392(19) 0.23819(16) 0.0550(5) Uani 1 1 d . . .
N32 N 1.3549(3) 0.7338(2) 0.10537(18) 0.0654(6) Uani 1 1 d . . .
C11 C 1.1079(3) 0.5067(2) 0.22377(18) 0.0519(6) Uani 1 1 d . . .
C12 C 1.1236(3) 0.4442(2) 0.3662(2) 0.0576(7) Uani 1 1 d . . .
H12A H 1.1435 0.4356 0.4254 0.069 Uiso 1 1 calc R . .
C13 C 1.0642(4) 0.3862(3) 0.3329(2) 0.0641(8) Uani 1 1 d . . .
H13A H 1.0351 0.3295 0.3641 0.077 Uiso 1 1 calc R . .
C14 C 0.9814(4) 0.3861(3) 0.1850(2) 0.0745(9) Uani 1 1 d . . .
C15 C 0.9383(5) 0.2918(4) 0.2356(3) 0.1092(15) Uani 1 1 d . . .
H15A H 0.8687 0.3274 0.3048 0.164 Uiso 1 1 calc R . .
H15B H 1.0265 0.2221 0.2351 0.164 Uiso 1 1 calc R . .
H15C H 0.8924 0.2662 0.1988 0.164 Uiso 1 1 calc R . .
C16 C 1.0905(5) 0.3284(3) 0.0768(3) 0.0999(13) Uani 1 1 d . . .
H16A H 1.1776 0.2580 0.0770 0.150 Uiso 1 1 calc R . .
H16B H 1.1197 0.3869 0.0440 0.150 Uiso 1 1 calc R . .
H16C H 1.0437 0.3033 0.0404 0.150 Uiso 1 1 calc R . .
C17 C 0.8419(4) 0.4969(3) 0.1883(3) 0.0902(11) Uani 1 1 d . . .
H17A H 0.7741 0.5314 0.2580 0.135 Uiso 1 1 calc R . .
H17B H 0.7941 0.4726 0.1523 0.135 Uiso 1 1 calc R . .
H17C H 0.8689 0.5570 0.1565 0.135 Uiso 1 1 calc R . .
C21 C 0.9249(3) 0.7725(2) 0.44530(17) 0.0415(5) Uani 1 1 d . . .
C22 C 1.1102(3) 0.7731(2) 0.47794(19) 0.0506(6) Uani 1 1 d . . .
H22A H 1.2066 0.7512 0.4747 0.061 Uiso 1 1 calc R . .
C23 C 0.9863(3) 0.8649(2) 0.54262(19) 0.0504(6) Uani 1 1 d . . .
H23A H 0.9797 0.9194 0.5919 0.060 Uiso 1 1 calc R . .
C24 C 0.7085(3) 0.9570(2) 0.5788(2) 0.0551(6) Uani 1 1 d . . .
C25 C 0.6175(3) 0.8907(3) 0.6262(2) 0.0668(8) Uani 1 1 d . . .
H25A H 0.6228 0.8380 0.5733 0.100 Uiso 1 1 calc R . .
H25B H 0.5149 0.9497 0.6635 0.100 Uiso 1 1 calc R . .
H25C H 0.6571 0.8424 0.6718 0.100 Uiso 1 1 calc R . .
C26 C 0.6980(4) 1.0403(3) 0.6631(3) 0.0799(9) Uani 1 1 d . . .
H26A H 0.7560 1.0826 0.6339 0.120 Uiso 1 1 calc R . .
H26B H 0.7364 0.9921 0.7092 0.120 Uiso 1 1 calc R . .
H26C H 0.5951 1.0992 0.6997 0.120 Uiso 1 1 calc R . .
C27 C 0.6557(4) 1.0329(3) 0.5035(3) 0.0720(8) Uani 1 1 d . . .
H27A H 0.7172 1.0727 0.4756 0.108 Uiso 1 1 calc R . .
H27B H 0.5531 1.0938 0.5378 0.108 Uiso 1 1 calc R . .
H27C H 0.6633 0.9805 0.4494 0.108 Uiso 1 1 calc R . .
C31 C 1.2395(3) 0.7526(2) 0.19350(19) 0.0530(6) Uani 1 1 d . . .
C32 C 1.4296(3) 0.5744(3) 0.1773(2) 0.0760(9) Uani 1 1 d . . .
H32A H 1.4884 0.4992 0.1908 0.091 Uiso 1 1 calc R . .
C33 C 1.4720(4) 0.6220(3) 0.0967(3) 0.0884(11) Uani 1 1 d . . .
H33A H 1.5654 0.5861 0.0430 0.106 Uiso 1 1 calc R . .
C34 C 1.3550(4) 0.8130(3) 0.0247(2) 0.0741(9) Uani 1 1 d . . .
C35 C 1.2349(5) 0.8250(4) -0.0127(3) 0.0902(11) Uani 1 1 d . . .
H35A H 1.2548 0.7451 -0.0404 0.135 Uiso 1 1 calc R . .
H35B H 1.2343 0.8751 -0.0648 0.135 Uiso 1 1 calc R . .
H35C H 1.1390 0.8626 0.0431 0.135 Uiso 1 1 calc R . .
C36 C 1.3319(4) 0.9357(3) 0.0683(2) 0.0824(10) Uani 1 1 d . . .
H36A H 1.4115 0.9236 0.0905 0.124 Uiso 1 1 calc R . .
H36B H 1.2374 0.9750 0.1254 0.124 Uiso 1 1 calc R . .
H36C H 1.3321 0.9865 0.0168 0.124 Uiso 1 1 calc R . .
C37 C 1.5069(5) 0.7515(4) -0.0637(3) 0.1168(16) Uani 1 1 d . . .
H37A H 1.5838 0.7446 -0.0404 0.175 Uiso 1 1 calc R . .
H37B H 1.5067 0.7999 -0.1169 0.175 Uiso 1 1 calc R . .
H37C H 1.5260 0.6711 -0.0896 0.175 Uiso 1 1 calc R . .
O O 0.5772(7) 0.4191(5) 0.4170(5) 0.1067(17) Uani 0.50 1 d PD A -1
C101 C 0.6323(13) 0.2408(11) 0.3160(8) 0.153(5) Uani 0.50 1 d PD A -1
H10A H 0.6037 0.1764 0.3163 0.229 Uiso 0.50 1 calc PR A -1
H10B H 0.7357 0.2060 0.3078 0.229 Uiso 0.50 1 calc PR A -1
H10C H 0.6194 0.2830 0.2604 0.229 Uiso 0.50 1 calc PR A -1
C102 C 0.5370(10) 0.3286(7) 0.4139(8) 0.097(3) Uani 0.50 1 d PD A -1
H10D H 0.4328 0.3645 0.4217 0.116 Uiso 0.50 1 calc PR A -1
H10E H 0.5468 0.2851 0.4701 0.116 Uiso 0.50 1 calc PR A -1
C103 C 0.494(7) 0.504(5) 0.507(4) 0.118(5) Uani 0.50 1 d PD A -1
H10F H 0.5112 0.4649 0.5634 0.141 Uiso 0.50 1 calc PR A -1
H10G H 0.3875 0.5376 0.5200 0.141 Uiso 0.50 1 calc PR A -1
C104 C 0.5377(13) 0.6063(9) 0.4974(9) 0.132(4) Uani 0.50 1 d PD A -1
H10H H 0.4816 0.6642 0.5604 0.198 Uiso 0.50 1 calc PR A -1
H10I H 0.5165 0.6471 0.4429 0.198 Uiso 0.50 1 calc PR A -1
H10J H 0.6430 0.5728 0.4831 0.198 Uiso 0.50 1 calc PR A -1

loop_
_atom_site_aniso_label
_atom_site_aniso_U_11
_atom_site_aniso_U_22
_atom_site_aniso_U_33
_atom_site_aniso_U_23
_atom_site_aniso_U_13
_atom_site_aniso_U_12
Cd 0.05581(14) 0.05584(13) 0.04710(13) 0.01083(9) -0.02494(10) -0.01835(10)
C1 0.081(3) 0.098(3) 0.056(2) -0.001(2) -0.032(2) 0.012(3)
S1 0.0716(5) 0.0530(4) 0.0365(3) 0.0082(3) -0.0181(3) -0.0151(3)
S2 0.0487(4) 0.0616(4) 0.0407(3) 0.0056(3) -0.0198(3) -0.0291(3)
S3 0.0507(4) 0.0480(3) 0.0546(4) 0.0094(3) -0.0176(3) -0.0182(3)
B 0.0480(17) 0.0530(16) 0.0460(16) 0.0136(13) -0.0189(14) -0.0191(14)
N11 0.0561(13) 0.0475(11) 0.0398(11) 0.0104(9) -0.0207(10) -0.0181(10)
N12 0.0767(16) 0.0500(12) 0.0498(13) 0.0070(10) -0.0309(12) -0.0247(12)
N21 0.0428(11) 0.0528(11) 0.0425(11) 0.0126(9) -0.0204(9) -0.0234(9)
N22 0.0469(11) 0.0502(11) 0.0403(11) 0.0078(9) -0.0175(9) -0.0262(10)
N31 0.0423(12) 0.0563(12) 0.0522(13) 0.0136(10) -0.0115(10) -0.0155(10)
N32 0.0521(14) 0.0629(14) 0.0568(14) 0.0157(11) -0.0037(11) -0.0186(12)
C11 0.0582(16) 0.0433(13) 0.0408(13) 0.0037(10) -0.0164(12) -0.0137(12)
C12 0.0758(19) 0.0523(15) 0.0482(15) 0.0168(12) -0.0297(14) -0.0277(14)
C13 0.091(2) 0.0552(15) 0.0542(16) 0.0211(13) -0.0341(16) -0.0361(16)
C14 0.108(3) 0.0631(18) 0.067(2) 0.0078(15) -0.0494(19) -0.0392(18)
C15 0.177(4) 0.102(3) 0.115(3) 0.031(2) -0.092(3) -0.093(3)
C16 0.140(4) 0.079(2) 0.077(2) -0.0116(19) -0.054(2) -0.036(2)
C17 0.096(3) 0.095(3) 0.096(3) 0.017(2) -0.055(2) -0.045(2)
C21 0.0460(13) 0.0479(13) 0.0364(12) 0.0130(10) -0.0180(10) -0.0247(11)
C22 0.0504(15) 0.0615(15) 0.0550(15) 0.0184(13) -0.0282(13) -0.0324(13)
C23 0.0613(17) 0.0579(15) 0.0522(15) 0.0152(12) -0.0308(13) -0.0377(14)
C24 0.0481(15) 0.0560(15) 0.0546(16) -0.0008(12) -0.0163(12) -0.0209(12)
C25 0.0540(17) 0.083(2) 0.0519(16) -0.0039(14) -0.0040(13) -0.0340(16)
C26 0.067(2) 0.079(2) 0.077(2) -0.0186(17) -0.0185(17) -0.0269(17)
C27 0.0637(19) 0.0573(16) 0.092(2) 0.0112(16) -0.0370(17) -0.0196(14)
C31 0.0503(15) 0.0551(14) 0.0454(14) 0.0093(11) -0.0127(12) -0.0216(12)
C32 0.0465(17) 0.0728(19) 0.075(2) 0.0215(16) -0.0077(15) -0.0104(15)
C33 0.0560(19) 0.081(2) 0.078(2) 0.0205(18) 0.0035(17) -0.0105(17)
C34 0.080(2) 0.078(2) 0.0519(17) 0.0209(15) -0.0124(16) -0.0354(17)
C35 0.124(3) 0.106(3) 0.0574(19) 0.0272(19) -0.038(2) -0.065(3)
C36 0.105(3) 0.088(2) 0.065(2) 0.0318(18) -0.0281(19) -0.057(2)
C37 0.104(3) 0.118(3) 0.071(2) 0.028(2) 0.014(2) -0.039(3)
O 0.098(4) 0.110(4) 0.125(5) 0.021(4) -0.037(4) -0.062(4)
C101 0.196(12) 0.193(11) 0.120(8) 0.019(8) -0.030(8) -0.157(11)
C102 0.093(6) 0.083(5) 0.148(8) 0.050(6) -0.062(6) -0.057(5)
C103 0.13(2) 0.111(12) 0.116(12) 0.025(8) -0.057(10) -0.050(14)
C104 0.147(10) 0.097(7) 0.158(10) 0.018(7) -0.060(9) -0.060(7)

loop_
_atom_type_symbol
_atom_type_description
_atom_type_scat_dispersion_real
_atom_type_scat_dispersion_imag
_atom_type_scat_source
C C 0.0033 0.0016 'International Tables Vol C Tables 4.2.6.8 and 6.1.1.4'
H H 0.0000 0.0000 'International Tables Vol C Tables 4.2.6.8 and 6.1.1.4'
B B 0.0013 0.0007 'International Tables Vol C Tables 4.2.6.8 and 6.1.1.4'
N N 0.0061 0.0033 'International Tables Vol C Tables 4.2.6.8 and 6.1.1.4'
S S 0.1246 0.1234 'International Tables Vol C Tables 4.2.6.8 and 6.1.1.4'
Cd Cd -0.8075 1.2024 'International Tables Vol C Tables 4.2.6.8 and 6.1.1.4'
O O 0.0106 0.0060 'International Tables Vol C Tables 4.2.6.8 and 6.1.1.4'

loop_
_geom_angle_atom_site_label_1
_geom_angle_atom_site_label_2
_geom_angle_atom_site_label_3
_geom_angle
_geom_angle_site_symmetry_1
_geom_angle_site_symmetry_3
_geom_angle_publ_flag
C1 Cd S3 121.25(19) . . ?
C1 Cd S2 121.17(15) . . ?
S3 Cd S2 96.74(2) . . ?
C1 Cd S1 119.96(13) . . ?
S3 Cd S1 94.85(2) . . ?
S2 Cd S1 96.77(2) . . ?
C11 S1 Cd 96.86(8) . . ?
C21 S2 Cd 100.52(8) . . ?
C31 S3 Cd 99.63(10) . . ?
N31 B N21 112.8(2) . . ?
N31 B N11 113.7(2) . . ?
N21 B N11 111.6(2) . . ?
C11 N11 C12 108.2(2) . . ?
C11 N11 B 133.3(2) . . ?
C12 N11 B 118.0(2) . . ?
C11 N12 C13 107.6(2) . . ?
C11 N12 C14 128.0(2) . . ?
C13 N12 C14 124.2(2) . . ?
C21 N21 C22 107.6(2) . . ?
C21 N21 B 133.5(2) . . ?
C22 N21 B 118.8(2) . . ?
C21 N22 C23 108.5(2) . . ?
C21 N22 C24 127.3(2) . . ?
C23 N22 C24 124.2(2) . . ?
C31 N31 C32 107.8(2) . . ?
C31 N31 B 134.1(2) . . ?
C32 N31 B 117.5(2) . . ?
C31 N32 C33 107.9(2) . . ?
C31 N32 C34 127.5(2) . . ?
C33 N32 C34 124.4(2) . . ?
N11 C11 N12 107.7(2) . . ?
N11 C11 S1 126.2(2) . . ?
N12 C11 S1 126.1(2) . . ?
C13 C12 N11 108.7(2) . . ?
C12 C13 N12 107.8(2) . . ?
N12 C14 C16 110.2(3) . . ?
N12 C14 C15 108.6(2) . . ?
C16 C14 C15 108.5(3) . . ?
N12 C14 C17 108.9(3) . . ?
C16 C14 C17 111.2(3) . . ?
C15 C14 C17 109.3(3) . . ?
N21 C21 N22 107.5(2) . . ?
N21 C21 S2 126.09(18) . . ?
N22 C21 S2 126.44(18) . . ?
C23 C22 N21 109.3(2) . . ?
C22 C23 N22 107.1(2) . . ?
N22 C24 C25 109.2(2) . . ?
N22 C24 C26 108.8(2) . . ?
C25 C24 C26 108.8(2) . . ?
N22 C24 C27 108.1(2) . . ?
C25 C24 C27 112.8(2) . . ?
C26 C24 C27 109.0(2) . . ?
N31 C31 N32 107.6(2) . . ?
N31 C31 S3 125.60(19) . . ?
N32 C31 S3 126.74(19) . . ?
C33 C32 N31 108.5(3) . . ?
C32 C33 N32 108.2(3) . . ?
N32 C34 C35 108.6(3) . . ?
N32 C34 C36 109.3(3) . . ?
C35 C34 C36 112.4(3) . . ?
N32 C34 C37 108.9(3) . . ?
C35 C34 C37 109.2(3) . . ?
C36 C34 C37 108.4(3) . . ?
C102 O C103 114.3(14) . . ?
O C102 C101 111.0(7) . . ?
O C103 C104 109.5(19) . . ?

loop_
_geom_bond_atom_site_label_1
_geom_bond_atom_site_label_2
_geom_bond_distance
_geom_bond_site_symmetry_2
_geom_bond_publ_flag
Cd C1 2.152(4) . ?
Cd S3 2.6066(7) . ?
Cd S2 2.6175(6) . ?
Cd S1 2.6240(7) . ?
S1 C11 1.722(2) . ?
S2 C21 1.724(2) . ?
S3 C31 1.725(3) . ?
B N31 1.549(3) . ?
B N21 1.564(4) . ?
B N11 1.563(4) . ?
N11 C11 1.352(3) . ?
N11 C12 1.384(3) . ?
N12 C11 1.369(3) . ?
N12 C13 1.398(3) . ?
N12 C14 1.509(4) . ?
N21 C21 1.358(3) . ?
N21 C22 1.382(3) . ?
N22 C21 1.367(3) . ?
N22 C23 1.387(3) . ?
N22 C24 1.510(3) . ?
N31 C31 1.357(3) . ?
N31 C32 1.385(3) . ?
N32 C31 1.364(3) . ?
N32 C33 1.385(4) . ?
N32 C34 1.515(3) . ?
C12 C13 1.328(4) . ?
C14 C16 1.520(5) . ?
C14 C15 1.529(5) . ?
C14 C17 1.525(5) . ?
C22 C23 1.331(4) . ?
C24 C25 1.527(4) . ?
C24 C26 1.530(4) . ?
C24 C27 1.528(4) . ?
C32 C33 1.325(4) . ?
C34 C35 1.521(5) . ?
C34 C36 1.525(5) . ?
C34 C37 1.536(5) . ?
O C102 1.372(9) . ?
O C103 1.40(2) . ?
C101 C102 1.498(12) . ?
C103 C104 1.52(2) . ?
